data_7102283
loop_
_publ_author_name
'Chomitz, Wayne A'
'Arnold, John'

_publ_section_title
;
 Transition metal dinitrogen complexes supported by a versatile
 monoanionic [N2P2] ligand.
;
_journal_issue 45
_journal_name_full 'Chemical communications (Cambridge, England)'
_journal_page_first 4797
_journal_page_last 4799
_journal_paper_doi 10.1039/b709763h
_journal_year 2007
_chemical_formula_moiety '(C52 H124 N6 P4 Si4 Ti2), 1.5(C5 H12)'
_chemical_formula_sum 'C59.5 H142 N6 P4 Si4 Ti2'
_chemical_formula_weight 1273.83
_chemical_name_systematic
;
?
;
_space_group_IT_number 14
_symmetry_cell_setting monoclinic
_symmetry_space_group_name_Hall '-P 2ybc'
_symmetry_space_group_name_H-M 'P 1 21/c 1'
_atom_sites_solution_hydrogens geom
_atom_sites_solution_primary direct
_atom_sites_solution_secondary difmap
_audit_creation_method SHELXL-97
_cell_angle_alpha 90.00
_cell_angle_beta 109.599(2)
_cell_angle_gamma 90.00
_cell_formula_units_Z 4
_cell_length_a 19.224(4)
_cell_length_b 18.899(4)
_cell_length_c 23.297(5)
_cell_measurement_reflns_used 3235
_cell_measurement_temperature 148(2)
_cell_measurement_theta_max 19.4
_cell_measurement_theta_min 3.3
_cell_volume 7974(3)
_computing_cell_refinement 'Bruker SAINT v7.07'
_computing_data_collection 'Bruker SMART v5.054d'
_computing_data_reduction 'Bruker SAINT v7.07'
_computing_structure_refinement 'SHELXL-97 (Sheldrick, 1997)'
_computing_structure_solution 'SHELXS-97 (Sheldrick, 1990)'
_diffrn_ambient_temperature 148(2)
_diffrn_measured_fraction_theta_full 0.991
_diffrn_measured_fraction_theta_max 0.991
_diffrn_measurement_device_type 'SMART 1000'
_diffrn_measurement_method '\w scans'
_diffrn_radiation_monochromator graphite
_diffrn_radiation_source 'fine-focus sealed tube'
_diffrn_radiation_type MoK\a
_diffrn_radiation_wavelength 0.71073
_diffrn_reflns_av_R_equivalents 0.0856
_diffrn_reflns_av_sigmaI/netI 0.1331
_diffrn_reflns_limit_h_max 21
_diffrn_reflns_limit_h_min -22
_diffrn_reflns_limit_k_max 22
_diffrn_reflns_limit_k_min -12
_diffrn_reflns_limit_l_max 26
_diffrn_reflns_limit_l_min -27
_diffrn_reflns_number 35244
_diffrn_reflns_theta_full 24.72
_diffrn_reflns_theta_max 24.72
_diffrn_reflns_theta_min 3.26
_diffrn_standards_decay_% 0
_diffrn_standards_interval_count 0
_diffrn_standards_interval_time 0
_diffrn_standards_number 0
_exptl_absorpt_coefficient_mu 0.376
_exptl_absorpt_correction_T_max 1.00
_exptl_absorpt_correction_T_min 0.83
_exptl_absorpt_correction_type empirical
_exptl_absorpt_process_details 'Blessing, 1995'
_exptl_crystal_colour orange
_exptl_crystal_density_diffrn 1.061
_exptl_crystal_density_method 'not measured'
_exptl_crystal_description 'hexagonal plate'
_exptl_crystal_F_000 2804
_exptl_crystal_size_max 0.18
_exptl_crystal_size_mid 0.18
_exptl_crystal_size_min 0.06
_refine_diff_density_max 0.388
_refine_diff_density_min -0.301
_refine_diff_density_rms 0.062
_refine_ls_extinction_method none
_refine_ls_goodness_of_fit_ref 0.981
_refine_ls_hydrogen_treatment constr
_refine_ls_matrix_type full
_refine_ls_number_parameters 680
_refine_ls_number_reflns 13477
_refine_ls_number_restraints 0
_refine_ls_restrained_S_all 0.981
_refine_ls_R_factor_all 0.1506
_refine_ls_R_factor_gt 0.0578
_refine_ls_shift/su_max 0.004
_refine_ls_shift/su_mean 0.000
_refine_ls_structure_factor_coef Fsqd
_refine_ls_weighting_details 'calc w=1/[\s^2^(Fo^2^)+(0.0600P)^2^+0.0000P] where P=(Fo^2^+2Fc^2^)/3'
_refine_ls_weighting_scheme calc
_refine_ls_wR_factor_gt 0.1176
_refine_ls_wR_factor_ref 0.1431
_reflns_number_gt 6508
_reflns_number_total 13477
_reflns_threshold_expression >2sigma(I)
_cod_data_source_file b709763h.txt
_cod_data_source_block freds
_cod_original_sg_symbol_H-M P2(1)/c
_cod_original_formula_sum 'C59.50 H142 N6 P4 Si4 Ti2'
_cod_database_code 7102283

loop_
_symmetry_equiv_pos_as_xyz
'x, y, z'
'-x, y+1/2, -z+1/2'
'-x, -y, -z'
'x, -y-1/2, z-1/2'

loop_
_atom_site_label
_atom_site_type_symbol
_atom_site_fract_x
_atom_site_fract_y
_atom_site_fract_z
_atom_site_U_iso_or_equiv
_atom_site_adp_type
_atom_site_occupancy
_atom_site_symmetry_multiplicity
_atom_site_calc_flag
_atom_site_refinement_flags
Ti1 Ti 0.41317(4) 0.62705(4) 0.19788(3) 0.0308(2) Uani 1 1 d .
Ti2 Ti 0.15818(4) 0.67385(4) 0.17728(3) 0.0342(2) Uani 1 1 d .
Si1 Si 0.56680(7) 0.62760(7) 0.27931(6) 0.0403(3) Uani 1 1 d .
Si2 Si 0.45766(7) 0.74947(7) 0.09192(6) 0.0422(3) Uani 1 1 d .
Si3 Si 0.06503(7) 0.72288(7) 0.24676(6) 0.0440(4) Uani 1 1 d .
Si4 Si 0.05868(7) 0.50309(8) 0.13802(7) 0.0559(4) Uani 1 1 d .
P1 P 0.37564(6) 0.49518(6) 0.18099(5) 0.0356(3) Uani 1 1 d .
P2 P 0.67017(7) 0.51227(7) 0.12443(6) 0.0448(3) Uani 1 1 d .
P3 P 0.15759(6) 0.77411(6) 0.09930(5) 0.0400(3) Uani 1 1 d .
P4 P -0.15634(8) 0.80186(8) 0.05218(6) 0.0611(4) Uani 1 1 d .
N1 N 0.48510(17) 0.66497(17) 0.27598(14) 0.0340(8) Uani 1 1 d .
N2 N 0.53146(17) 0.55963(17) 0.22431(14) 0.0333(9) Uani 1 1 d .
N3 N 0.14991(17) 0.68704(18) 0.26068(15) 0.0373(9) Uani 1 1 d .
N4 N 0.04946(18) 0.7520(2) 0.17074(15) 0.0426(9) Uani 1 1 d .
N5 N 0.32091(19) 0.64789(16) 0.19313(14) 0.0319(8) Uani 1 1 d .
N6 N 0.25235(18) 0.65466(17) 0.18765(14) 0.0318(8) Uani 1 1 d .
C1 C 0.4766(2) 0.7146(2) 0.32295(19) 0.0398(11) Uani 1 1 d .
C2 C 0.5464(2) 0.7580(2) 0.3524(2) 0.0578(14) Uani 1 1 d .
H2A H 0.5581 0.7852 0.3210 0.087 Uiso 1 1 calc R
H2B H 0.5875 0.7262 0.3728 0.087 Uiso 1 1 calc R
H2C H 0.5384 0.7905 0.3824 0.087 Uiso 1 1 calc R
C3 C 0.4593(3) 0.6730(3) 0.3724(2) 0.0622(14) Uani 1 1 d .
H3A H 0.4144 0.6449 0.3540 0.093 Uiso 1 1 calc R
H3B H 0.4516 0.7058 0.4023 0.093 Uiso 1 1 calc R
H3C H 0.5006 0.6414 0.3927 0.093 Uiso 1 1 calc R
C4 C 0.4138(2) 0.7658(2) 0.2935(2) 0.0513(13) Uani 1 1 d .
H4A H 0.4247 0.7929 0.2617 0.077 Uiso 1 1 calc R
H4B H 0.4083 0.7984 0.3245 0.077 Uiso 1 1 calc R
H4C H 0.3678 0.7393 0.2755 0.077 Uiso 1 1 calc R
C5 C 0.6255(2) 0.5866(3) 0.3531(2) 0.0583(14) Uani 1 1 d .
H5A H 0.6765 0.6032 0.3632 0.087 Uiso 1 1 calc R
H5B H 0.6241 0.5350 0.3490 0.087 Uiso 1 1 calc R
H5C H 0.6065 0.6004 0.3856 0.087 Uiso 1 1 calc R
C6 C 0.6305(2) 0.6853(2) 0.2548(2) 0.0581(14) Uani 1 1 d .
H6A H 0.6804 0.6821 0.2847 0.087 Uiso 1 1 calc R
H6B H 0.6133 0.7344 0.2519 0.087 Uiso 1 1 calc R
H6C H 0.6312 0.6696 0.2149 0.087 Uiso 1 1 calc R
C7 C 0.5211(2) 0.4916(2) 0.25202(18) 0.0372(11) Uani 1 1 d .
H7A H 0.5077 0.5015 0.2887 0.045 Uiso 1 1 calc R
H7B H 0.5686 0.4656 0.2653 0.045 Uiso 1 1 calc R
C8 C 0.4620(2) 0.4446(2) 0.20904(19) 0.0387(11) Uani 1 1 d .
H8A H 0.4547 0.4018 0.2308 0.046 Uiso 1 1 calc R
H8B H 0.4774 0.4295 0.1744 0.046 Uiso 1 1 calc R
C9 C 0.3205(2) 0.4660(2) 0.2278(2) 0.0439(12) Uani 1 1 d .
H9A H 0.2751 0.4961 0.2162 0.053 Uiso 1 1 calc R
C10 C 0.2947(3) 0.3891(2) 0.2189(2) 0.0641(15) Uani 1 1 d .
H10A H 0.2660 0.3786 0.2455 0.096 Uiso 1 1 calc R
H10B H 0.3378 0.3578 0.2291 0.096 Uiso 1 1 calc R
H10C H 0.2639 0.3817 0.1763 0.096 Uiso 1 1 calc R
C11 C 0.3623(3) 0.4803(2) 0.2948(2) 0.0518(13) Uani 1 1 d .
H11A H 0.3325 0.4647 0.3193 0.078 Uiso 1 1 calc R
H11B H 0.3722 0.5311 0.3009 0.078 Uiso 1 1 calc R
H11C H 0.4091 0.4544 0.3073 0.078 Uiso 1 1 calc R
C12 C 0.3249(2) 0.4641(2) 0.10319(19) 0.0450(12) Uani 1 1 d .
H12A H 0.3067 0.4151 0.1062 0.054 Uiso 1 1 calc R
C13 C 0.2578(2) 0.5120(3) 0.0769(2) 0.0608(15) Uani 1 1 d .
H13A H 0.2296 0.4967 0.0354 0.091 Uiso 1 1 calc R
H13B H 0.2742 0.5610 0.0760 0.091 Uiso 1 1 calc R
H13C H 0.2264 0.5092 0.1024 0.091 Uiso 1 1 calc R
C14 C 0.3713(3) 0.4613(3) 0.0621(2) 0.0577(14) Uani 1 1 d .
H14A H 0.3410 0.4445 0.0217 0.086 Uiso 1 1 calc R
H14B H 0.4128 0.4289 0.0795 0.086 Uiso 1 1 calc R
H14C H 0.3901 0.5088 0.0586 0.086 Uiso 1 1 calc R
C15 C 0.5619(2) 0.5504(2) 0.17420(19) 0.0402(11) Uani 1 1 d .
H15A H 0.5676 0.5978 0.1583 0.048 Uiso 1 1 calc R
H15B H 0.5251 0.5243 0.1408 0.048 Uiso 1 1 calc R
C16 C 0.6356(2) 0.5118(2) 0.18989(18) 0.0402(11) Uani 1 1 d .
H16A H 0.6295 0.4623 0.2013 0.048 Uiso 1 1 calc R
H16B H 0.6723 0.5350 0.2253 0.048 Uiso 1 1 calc R
C17 C 0.7701(3) 0.5234(3) 0.1624(3) 0.0710(16) Uani 1 1 d .
H17A H 0.7934 0.5164 0.1303 0.085 Uiso 1 1 calc R
C18 C 0.8093(3) 0.4741(3) 0.2138(3) 0.0839(19) Uani 1 1 d .
H18A H 0.8619 0.4861 0.2296 0.126 Uiso 1 1 calc R
H18B H 0.8033 0.4253 0.1989 0.126 Uiso 1 1 calc R
H18C H 0.7882 0.4790 0.2465 0.126 Uiso 1 1 calc R
C19 C 0.7853(3) 0.6008(3) 0.1836(3) 0.102(2) Uani 1 1 d .
H19A H 0.8385 0.6076 0.2038 0.153 Uiso 1 1 calc R
H19B H 0.7593 0.6117 0.2123 0.153 Uiso 1 1 calc R
H19C H 0.7677 0.6323 0.1483 0.153 Uiso 1 1 calc R
C20 C 0.6624(3) 0.4169(2) 0.1044(2) 0.0542(13) Uani 1 1 d .
H20A H 0.6814 0.3886 0.1428 0.065 Uiso 1 1 calc R
C21 C 0.5813(3) 0.3986(3) 0.0727(2) 0.0668(15) Uani 1 1 d .
H21A H 0.5767 0.3482 0.0619 0.100 Uiso 1 1 calc R
H21B H 0.5614 0.4271 0.0357 0.100 Uiso 1 1 calc R
H21C H 0.5535 0.4086 0.1002 0.100 Uiso 1 1 calc R
C22 C 0.7090(3) 0.3992(3) 0.0641(2) 0.0740(17) Uani 1 1 d .
H22A H 0.7043 0.3486 0.0540 0.111 Uiso 1 1 calc R
H22B H 0.7609 0.4104 0.0860 0.111 Uiso 1 1 calc R
H22C H 0.6916 0.4271 0.0265 0.111 Uiso 1 1 calc R
C23 C 0.4179(2) 0.6688(2) 0.11270(18) 0.0387(11) Uani 1 1 d .
H23A H 0.4406 0.6300 0.0965 0.046 Uiso 1 1 calc R
H23B H 0.3655 0.6702 0.0860 0.046 Uiso 1 1 calc R
C24 C 0.3949(3) 0.7897(2) 0.0194(2) 0.0567(14) Uani 1 1 d .
H24A H 0.3467 0.7993 0.0234 0.085 Uiso 1 1 calc R
H24B H 0.3888 0.7567 -0.0144 0.085 Uiso 1 1 calc R
H24C H 0.4165 0.8340 0.0114 0.085 Uiso 1 1 calc R
C25 C 0.4728(3) 0.8199(2) 0.1506(2) 0.0595(14) Uani 1 1 d .
H25A H 0.5054 0.8020 0.1899 0.089 Uiso 1 1 calc R
H25B H 0.4253 0.8338 0.1542 0.089 Uiso 1 1 calc R
H25C H 0.4958 0.8611 0.1386 0.089 Uiso 1 1 calc R
C26 C 0.5473(3) 0.7335(3) 0.0786(2) 0.0692(16) Uani 1 1 d .
H26A H 0.5828 0.7124 0.1152 0.104 Uiso 1 1 calc R
H26B H 0.5668 0.7785 0.0697 0.104 Uiso 1 1 calc R
H26C H 0.5391 0.7012 0.0441 0.104 Uiso 1 1 calc R
C27 C 0.2012(2) 0.6703(3) 0.3229(2) 0.0438(12) Uani 1 1 d .
C28 C 0.2525(2) 0.6102(2) 0.3207(2) 0.0531(13) Uani 1 1 d .
H28A H 0.2799 0.6231 0.2936 0.080 Uiso 1 1 calc R
H28B H 0.2235 0.5674 0.3054 0.080 Uiso 1 1 calc R
H28C H 0.2873 0.6014 0.3617 0.080 Uiso 1 1 calc R
C29 C 0.2463(3) 0.7363(3) 0.3487(2) 0.0592(14) Uani 1 1 d .
H29A H 0.2728 0.7514 0.3215 0.089 Uiso 1 1 calc R
H29B H 0.2819 0.7258 0.3891 0.089 Uiso 1 1 calc R
H29C H 0.2133 0.7743 0.3522 0.089 Uiso 1 1 calc R
C30 C 0.1599(3) 0.6476(3) 0.3660(2) 0.0660(16) Uani 1 1 d .
H30A H 0.1259 0.6853 0.3683 0.099 Uiso 1 1 calc R
H30B H 0.1956 0.6387 0.4067 0.099 Uiso 1 1 calc R
H30C H 0.1319 0.6043 0.3505 0.099 Uiso 1 1 calc R
C31 C -0.0093(3) 0.6598(3) 0.2467(2) 0.0702(16) Uani 1 1 d .
H31A H -0.0380 0.6795 0.2707 0.105 Uiso 1 1 calc R
H31B H 0.0128 0.6148 0.2647 0.105 Uiso 1 1 calc R
H31C H -0.0419 0.6517 0.2048 0.105 Uiso 1 1 calc R
C32 C 0.0553(3) 0.8002(3) 0.2940(2) 0.0602(15) Uani 1 1 d .
H32A H 0.0136 0.7920 0.3085 0.090 Uiso 1 1 calc R
H32B H 0.0464 0.8433 0.2692 0.090 Uiso 1 1 calc R
H32C H 0.1007 0.8056 0.3290 0.090 Uiso 1 1 calc R
C33 C 0.0750(2) 0.8244(2) 0.1665(2) 0.0465(12) Uani 1 1 d .
H33A H 0.1207 0.8329 0.2014 0.056 Uiso 1 1 calc R
H33B H 0.0371 0.8580 0.1700 0.056 Uiso 1 1 calc R
C34 C 0.0905(2) 0.8398(2) 0.1071(2) 0.0482(12) Uani 1 1 d .
H34A H 0.1108 0.8881 0.1083 0.058 Uiso 1 1 calc R
H34B H 0.0442 0.8366 0.0719 0.058 Uiso 1 1 calc R
C35 C 0.2450(2) 0.8240(2) 0.1180(2) 0.0485(12) Uani 1 1 d .
H35A H 0.2842 0.7895 0.1175 0.058 Uiso 1 1 calc R
C36 C 0.2652(3) 0.8518(3) 0.1830(2) 0.0598(14) Uani 1 1 d .
H36A H 0.3116 0.8784 0.1935 0.090 Uiso 1 1 calc R
H36B H 0.2713 0.8119 0.2112 0.090 Uiso 1 1 calc R
H36C H 0.2258 0.8829 0.1861 0.090 Uiso 1 1 calc R
C37 C 0.2463(3) 0.8837(3) 0.0747(2) 0.0667(15) Uani 1 1 d .
H37A H 0.2948 0.9066 0.0886 0.100 Uiso 1 1 calc R
H37B H 0.2081 0.9185 0.0738 0.100 Uiso 1 1 calc R
H37C H 0.2367 0.8645 0.0337 0.100 Uiso 1 1 calc R
C38 C 0.1319(2) 0.7560(3) 0.01707(19) 0.0493(13) Uani 1 1 d .
H38A H 0.1323 0.8019 -0.0042 0.059 Uiso 1 1 calc R
C39 C 0.0551(3) 0.7236(3) -0.0102(2) 0.0653(15) Uani 1 1 d .
H39A H 0.0446 0.7149 -0.0537 0.098 Uiso 1 1 calc R
H39B H 0.0183 0.7562 -0.0046 0.098 Uiso 1 1 calc R
H39C H 0.0532 0.6787 0.0104 0.098 Uiso 1 1 calc R
C40 C 0.1893(3) 0.7073(3) 0.0056(2) 0.0633(15) Uani 1 1 d .
H40A H 0.1754 0.6977 -0.0381 0.095 Uiso 1 1 calc R
H40B H 0.1915 0.6627 0.0277 0.095 Uiso 1 1 calc R
H40C H 0.2378 0.7303 0.0200 0.095 Uiso 1 1 calc R
C41 C -0.0229(2) 0.7376(3) 0.1236(2) 0.0561(14) Uani 1 1 d .
H41A H -0.0354 0.6873 0.1269 0.067 Uiso 1 1 calc R
H41B H -0.0176 0.7442 0.0832 0.067 Uiso 1 1 calc R
C42 C -0.0875(2) 0.7828(3) 0.1262(2) 0.0723(17) Uani 1 1 d .
H42A H -0.0680 0.8281 0.1465 0.087 Uiso 1 1 calc R
H42B H -0.1121 0.7581 0.1517 0.087 Uiso 1 1 calc R
C43 C -0.2175(3) 0.7260(3) 0.0399(3) 0.094(2) Uani 1 1 d .
H43A H -0.2303 0.7183 0.0777 0.112 Uiso 1 1 calc R
C44 C -0.2892(4) 0.7398(4) -0.0132(3) 0.153(4) Uani 1 1 d .
H44A H -0.3215 0.6983 -0.0192 0.229 Uiso 1 1 calc R
H44B H -0.2776 0.7486 -0.0505 0.229 Uiso 1 1 calc R
H44C H -0.3144 0.7811 -0.0040 0.229 Uiso 1 1 calc R
C45 C -0.1802(4) 0.6601(4) 0.0281(4) 0.194(5) Uani 1 1 d .
H45A H -0.2144 0.6200 0.0215 0.292 Uiso 1 1 calc R
H45B H -0.1360 0.6504 0.0632 0.292 Uiso 1 1 calc R
H45C H -0.1661 0.6670 -0.0082 0.292 Uiso 1 1 calc R
C46 C -0.2115(3) 0.8715(3) 0.0722(3) 0.102(2) Uani 1 1 d .
H46A H -0.2570 0.8783 0.0358 0.122 Uiso 1 1 calc R
C47 C -0.2366(4) 0.8561(6) 0.1250(4) 0.199(5) Uani 1 1 d .
H47A H -0.2652 0.8963 0.1317 0.298 Uiso 1 1 calc R
H47B H -0.1934 0.8484 0.1616 0.298 Uiso 1 1 calc R
H47C H -0.2675 0.8136 0.1164 0.298 Uiso 1 1 calc R
C48 C -0.1691(5) 0.9405(4) 0.0820(6) 0.235(6) Uani 1 1 d .
H48A H -0.1980 0.9777 0.0927 0.353 Uiso 1 1 calc R
H48B H -0.1599 0.9537 0.0445 0.353 Uiso 1 1 calc R
H48C H -0.1219 0.9347 0.1151 0.353 Uiso 1 1 calc R
C49 C 0.0926(2) 0.5899(2) 0.1222(2) 0.0454(12) Uani 1 1 d .
H49A H 0.0471 0.6144 0.0971 0.055 Uiso 1 1 calc R
H49B H 0.1193 0.5782 0.0938 0.055 Uiso 1 1 calc R
C50 C 0.0821(3) 0.4300(3) 0.0929(3) 0.095(2) Uani 1 1 d .
H50A H 0.1357 0.4278 0.1026 0.142 Uiso 1 1 calc R
H50B H 0.0584 0.4392 0.0493 0.142 Uiso 1 1 calc R
H50C H 0.0643 0.3848 0.1033 0.142 Uiso 1 1 calc R
C51 C 0.0969(3) 0.4771(3) 0.2199(2) 0.0824(18) Uani 1 1 d .
H51A H 0.0857 0.5141 0.2450 0.124 Uiso 1 1 calc R
H51B H 0.1505 0.4712 0.2317 0.124 Uiso 1 1 calc R
H51C H 0.0745 0.4324 0.2260 0.124 Uiso 1 1 calc R
C52 C -0.0443(3) 0.5022(3) 0.1163(3) 0.0822(18) Uani 1 1 d .
H52A H -0.0599 0.5396 0.1385 0.123 Uiso 1 1 calc R
H52B H -0.0604 0.4562 0.1266 0.123 Uiso 1 1 calc R
H52C H -0.0666 0.5104 0.0724 0.123 Uiso 1 1 calc R
C53 C -0.1541(6) 0.7633(7) -0.1575(8) 0.269(8) Uani 1 1 d .
C54 C -0.1561(9) 0.8459(12) -0.1324(6) 0.251(9) Uani 1 1 d .
C55 C -0.0811(12) 0.8731(13) -0.1071(10) 0.265(8) Uani 1 1 d .
C56 C -0.0787(13) 0.9450(12) -0.0928(11) 0.306(11) Uani 1 1 d .
C57 C 0.0020(11) 0.9627(9) -0.0806(10) 0.298(9) Uani 1 1 d .
C58 C -0.3570(11) 1.0101(10) 0.0042(9) 0.134(7) Uiso 0.50 1 d P
C59 C -0.3979(7) 0.9689(9) 0.0184(5) 0.228(7) Uani 1 1 d .
C60 C -0.4783(10) 0.9897(7) 0.0265(5) 0.259(7) Uani 1 1 d .

loop_
_atom_site_aniso_label
_atom_site_aniso_U_11
_atom_site_aniso_U_22
_atom_site_aniso_U_33
_atom_site_aniso_U_23
_atom_site_aniso_U_13
_atom_site_aniso_U_12
Ti1 0.0292(5) 0.0289(5) 0.0340(5) -0.0001(4) 0.0100(4) 0.0009(4)
Ti2 0.0283(5) 0.0356(5) 0.0380(5) -0.0047(4) 0.0103(4) -0.0015(4)
Si1 0.0297(7) 0.0431(8) 0.0446(8) -0.0051(7) 0.0079(6) 0.0018(6)
Si2 0.0460(8) 0.0413(8) 0.0406(8) -0.0021(6) 0.0165(6) -0.0078(6)
Si3 0.0360(8) 0.0511(9) 0.0491(9) -0.0064(7) 0.0198(6) -0.0014(6)
Si4 0.0444(9) 0.0461(9) 0.0745(10) -0.0101(8) 0.0165(8) -0.0101(7)
P1 0.0353(7) 0.0301(7) 0.0421(7) 0.0002(6) 0.0139(6) 0.0004(6)
P2 0.0461(8) 0.0432(8) 0.0525(8) 0.0071(6) 0.0263(6) 0.0079(6)
P3 0.0383(7) 0.0417(8) 0.0407(7) 0.0016(6) 0.0141(6) 0.0077(6)
P4 0.0553(9) 0.0618(10) 0.0642(10) -0.0039(8) 0.0176(8) 0.0094(7)
N1 0.034(2) 0.034(2) 0.033(2) -0.0048(17) 0.0102(16) 0.0028(17)
N2 0.033(2) 0.035(2) 0.035(2) 0.0007(17) 0.0155(17) 0.0008(16)
N3 0.032(2) 0.044(2) 0.036(2) -0.0061(18) 0.0110(17) -0.0026(17)
N4 0.029(2) 0.048(3) 0.048(2) -0.010(2) 0.0084(18) -0.0015(18)
N5 0.034(2) 0.030(2) 0.030(2) -0.0018(16) 0.0080(16) -0.0057(16)
N6 0.030(2) 0.032(2) 0.034(2) -0.0033(16) 0.0110(16) -0.0040(16)
C1 0.039(3) 0.041(3) 0.039(3) -0.008(2) 0.013(2) 0.000(2)
C2 0.051(3) 0.053(3) 0.060(3) -0.019(3) 0.006(3) -0.001(3)
C3 0.080(4) 0.067(4) 0.046(3) -0.011(3) 0.029(3) -0.003(3)
C4 0.046(3) 0.053(3) 0.051(3) -0.013(3) 0.012(2) 0.009(3)
C5 0.050(3) 0.057(4) 0.055(3) -0.008(3) 0.001(3) 0.010(3)
C6 0.038(3) 0.053(3) 0.081(4) -0.015(3) 0.017(3) -0.006(2)
C7 0.032(3) 0.042(3) 0.040(3) 0.004(2) 0.016(2) 0.010(2)
C8 0.046(3) 0.028(3) 0.047(3) 0.002(2) 0.023(2) 0.001(2)
C9 0.040(3) 0.039(3) 0.057(3) 0.002(2) 0.022(2) 0.003(2)
C10 0.066(4) 0.054(4) 0.084(4) 0.003(3) 0.040(3) -0.013(3)
C11 0.059(3) 0.050(3) 0.057(3) 0.012(3) 0.034(3) 0.009(3)
C12 0.044(3) 0.037(3) 0.050(3) -0.002(2) 0.010(2) -0.003(2)
C13 0.047(3) 0.076(4) 0.051(3) -0.008(3) 0.005(3) 0.001(3)
C14 0.060(4) 0.063(4) 0.045(3) -0.007(3) 0.011(3) 0.008(3)
C15 0.038(3) 0.034(3) 0.050(3) 0.004(2) 0.017(2) 0.001(2)
C16 0.038(3) 0.039(3) 0.042(3) 0.002(2) 0.012(2) 0.007(2)
C17 0.057(4) 0.083(5) 0.083(4) -0.008(4) 0.036(3) -0.006(3)
C18 0.046(4) 0.115(5) 0.084(4) 0.006(4) 0.013(3) 0.016(3)
C19 0.071(4) 0.106(6) 0.135(6) -0.023(5) 0.042(4) -0.036(4)
C20 0.072(4) 0.048(3) 0.051(3) 0.004(3) 0.031(3) 0.013(3)
C21 0.068(4) 0.063(4) 0.069(4) -0.013(3) 0.023(3) -0.002(3)
C22 0.102(5) 0.066(4) 0.074(4) 0.007(3) 0.056(4) 0.024(3)
C23 0.032(3) 0.040(3) 0.040(3) -0.001(2) 0.007(2) 0.003(2)
C24 0.077(4) 0.042(3) 0.048(3) 0.003(2) 0.016(3) -0.001(3)
C25 0.079(4) 0.045(3) 0.052(3) -0.006(3) 0.017(3) -0.016(3)
C26 0.061(4) 0.077(4) 0.076(4) 0.005(3) 0.030(3) -0.013(3)
C27 0.041(3) 0.049(3) 0.043(3) -0.007(3) 0.016(2) -0.003(3)
C28 0.053(3) 0.060(4) 0.045(3) 0.008(3) 0.014(2) 0.011(3)
C29 0.060(3) 0.064(4) 0.043(3) -0.007(3) 0.004(3) 0.003(3)
C30 0.065(4) 0.083(4) 0.055(3) 0.012(3) 0.028(3) 0.013(3)
C31 0.043(3) 0.083(4) 0.091(4) -0.001(3) 0.030(3) -0.007(3)
C32 0.062(4) 0.065(4) 0.058(3) -0.004(3) 0.027(3) 0.011(3)
C33 0.042(3) 0.049(3) 0.048(3) -0.004(3) 0.015(2) 0.008(3)
C34 0.044(3) 0.048(3) 0.052(3) 0.003(2) 0.015(2) 0.013(2)
C35 0.047(3) 0.041(3) 0.059(3) 0.002(3) 0.021(3) 0.002(2)
C36 0.049(3) 0.055(4) 0.068(4) 0.004(3) 0.010(3) -0.008(3)
C37 0.076(4) 0.053(4) 0.080(4) 0.010(3) 0.038(3) -0.004(3)
C38 0.051(3) 0.057(3) 0.038(3) 0.002(2) 0.013(2) 0.011(3)
C39 0.062(4) 0.087(4) 0.040(3) -0.008(3) 0.008(3) 0.003(3)
C40 0.072(4) 0.068(4) 0.055(3) -0.009(3) 0.029(3) 0.010(3)
C41 0.033(3) 0.077(4) 0.056(3) -0.022(3) 0.012(2) -0.003(3)
C42 0.030(3) 0.109(5) 0.068(4) -0.031(3) 0.005(3) 0.013(3)
C43 0.072(4) 0.069(5) 0.108(5) -0.008(4) -0.012(4) 0.002(3)
C44 0.096(6) 0.110(6) 0.169(7) -0.036(6) -0.067(5) 0.013(5)
C45 0.116(6) 0.079(6) 0.269(11) -0.074(6) -0.093(7) 0.029(5)
C46 0.068(5) 0.079(5) 0.134(6) -0.034(4) 0.002(4) 0.026(4)
C47 0.125(7) 0.349(16) 0.115(7) -0.075(8) 0.033(6) 0.118(9)
C48 0.157(9) 0.068(6) 0.423(18) -0.094(8) 0.021(10) 0.012(6)
C49 0.037(3) 0.049(3) 0.053(3) -0.011(2) 0.020(2) -0.006(2)
C50 0.094(5) 0.061(4) 0.134(6) -0.031(4) 0.044(4) -0.014(3)
C51 0.081(4) 0.062(4) 0.095(5) 0.015(3) 0.018(4) -0.018(3)
C52 0.049(4) 0.076(4) 0.116(5) 0.001(4) 0.021(3) -0.017(3)
C53 0.172(12) 0.120(9) 0.45(2) 0.053(12) 0.013(12) 0.032(8)
C54 0.171(13) 0.36(3) 0.187(12) 0.027(13) 0.015(10) -0.014(16)
C55 0.28(2) 0.25(2) 0.32(2) 0.091(18) 0.172(19) 0.056(19)
C56 0.35(3) 0.178(16) 0.43(3) 0.034(18) 0.18(2) 0.057(19)
C57 0.29(2) 0.26(2) 0.41(2) -0.003(15) 0.21(2) 0.032(16)
C59 0.168(12) 0.33(2) 0.161(10) -0.019(11) 0.027(9) 0.090(12)
C60 0.37(2) 0.182(12) 0.153(13) -0.007(11) 0.000(15) 0.088(13)

loop_
_atom_type_symbol
_atom_type_description
_atom_type_scat_dispersion_real
_atom_type_scat_dispersion_imag
_atom_type_scat_source
C C 0.0033 0.0016 'International Tables Vol C Tables 4.2.6.8 and 6.1.1.4'
H H 0.0000 0.0000 'International Tables Vol C Tables 4.2.6.8 and 6.1.1.4'
N N 0.0061 0.0033 'International Tables Vol C Tables 4.2.6.8 and 6.1.1.4'
Si Si 0.0817 0.0704 'International Tables Vol C Tables 4.2.6.8 and 6.1.1.4'
P P 0.1023 0.0942 'International Tables Vol C Tables 4.2.6.8 and 6.1.1.4'
Ti Ti 0.2776 0.4457 'International Tables Vol C Tables 4.2.6.8 and 6.1.1.4'

loop_
_geom_angle_atom_site_label_1
_geom_angle_atom_site_label_2
_geom_angle_atom_site_label_3
_geom_angle
_geom_angle_site_symmetry_1
N5 Ti1 N1 110.17(14) .
N5 Ti1 C23 102.07(15) .
N1 Ti1 C23 118.13(14) .
N5 Ti1 N2 158.81(13) .
N1 Ti1 N2 70.49(12) .
C23 Ti1 N2 95.59(13) .
N5 Ti1 P1 89.00(11) .
N1 Ti1 P1 123.54(10) .
C23 Ti1 P1 107.88(12) .
N2 Ti1 P1 74.36(8) .
N5 Ti1 Si1 143.68(11) .
N1 Ti1 Si1 34.36(9) .
C23 Ti1 Si1 104.45(11) .
N2 Ti1 Si1 37.28(8) .
P1 Ti1 Si1 105.74(4) .
N6 Ti2 N3 107.42(14) .
N6 Ti2 C49 107.15(16) .
N3 Ti2 C49 116.34(15) .
N6 Ti2 N4 155.69(13) .
N3 Ti2 N4 69.78(12) .
C49 Ti2 N4 95.03(15) .
N6 Ti2 P3 90.52(11) .
N3 Ti2 P3 126.48(10) .
C49 Ti2 P3 104.68(13) .
N4 Ti2 P3 73.98(9) .
N6 Ti2 Si3 140.27(10) .
N3 Ti2 Si3 33.99(10) .
C49 Ti2 Si3 102.51(12) .
N4 Ti2 Si3 37.11(8) .
P3 Ti2 Si3 106.98(5) .
N1 Si1 N2 98.24(16) .
N1 Si1 C6 115.7(2) .
N2 Si1 C6 109.39(19) .
N1 Si1 C5 118.39(19) .
N2 Si1 C5 109.19(19) .
C6 Si1 C5 105.5(2) .
N1 Si1 Ti1 41.91(11) .
N2 Si1 Ti1 58.15(11) .
C6 Si1 Ti1 115.25(16) .
C5 Si1 Ti1 139.29(17) .
C23 Si2 C25 112.1(2) .
C23 Si2 C26 113.3(2) .
C25 Si2 C26 108.1(2) .
C23 Si2 C24 111.9(2) .
C25 Si2 C24 105.5(2) .
C26 Si2 C24 105.4(2) .
N3 Si3 N4 98.27(16) .
N3 Si3 C31 115.7(2) .
N4 Si3 C31 109.0(2) .
N3 Si3 C32 118.56(19) .
N4 Si3 C32 109.1(2) .
C31 Si3 C32 105.7(2) .
N3 Si3 Ti2 41.72(11) .
N4 Si3 Ti2 58.66(11) .
C31 Si3 Ti2 114.06(17) .
C32 Si3 Ti2 140.20(16) .
C49 Si4 C51 113.1(2) .
C49 Si4 C52 111.5(2) .
C51 Si4 C52 107.0(3) .
C49 Si4 C50 112.0(2) .
C51 Si4 C50 107.0(3) .
C52 Si4 C50 105.8(3) .
C8 P1 C12 107.5(2) .
C8 P1 C9 105.3(2) .
C12 P1 C9 105.5(2) .
C8 P1 Ti1 105.95(14) .
C12 P1 Ti1 119.04(15) .
C9 P1 Ti1 112.61(15) .
C17 P2 C20 102.4(3) .
C17 P2 C16 102.1(2) .
C20 P2 C16 100.5(2) .
C34 P3 C38 106.0(2) .
C34 P3 C35 104.1(2) .
C38 P3 C35 104.2(2) .
C34 P3 Ti2 105.01(15) .
C38 P3 Ti2 121.54(16) .
C35 P3 Ti2 114.38(15) .
C43 P4 C42 102.6(3) .
C43 P4 C46 101.9(3) .
C42 P4 C46 101.5(3) .
C1 N1 Si1 123.7(3) .
C1 N1 Ti1 132.5(3) .
Si1 N1 Ti1 103.73(16) .
C15 N2 C7 112.8(3) .
C15 N2 Si1 119.7(3) .
C7 N2 Si1 112.8(2) .
C15 N2 Ti1 115.7(2) .
C7 N2 Ti1 107.8(2) .
Si1 N2 Ti1 84.57(13) .
C27 N3 Si3 123.5(3) .
C27 N3 Ti2 132.2(3) .
Si3 N3 Ti2 104.29(17) .
C33 N4 C41 112.0(4) .
C33 N4 Si3 114.0(3) .
C41 N4 Si3 118.9(3) .
C33 N4 Ti2 105.1(2) .
C41 N4 Ti2 119.4(3) .
Si3 N4 Ti2 84.23(14) .
N6 N5 Ti1 172.7(3) .
N5 N6 Ti2 173.6(3) .
N1 C1 C4 109.6(3) .
N1 C1 C3 109.6(3) .
C4 C1 C3 109.2(4) .
N1 C1 C2 111.8(3) .
C4 C1 C2 107.9(4) .
C3 C1 C2 108.7(4) .
C1 C2 H2A 109.5 .
C1 C2 H2B 109.5 .
H2A C2 H2B 109.5 .
C1 C2 H2C 109.5 .
H2A C2 H2C 109.5 .
H2B C2 H2C 109.5 .
C1 C3 H3A 109.5 .
C1 C3 H3B 109.5 .
H3A C3 H3B 109.5 .
C1 C3 H3C 109.5 .
H3A C3 H3C 109.5 .
H3B C3 H3C 109.5 .
C1 C4 H4A 109.5 .
C1 C4 H4B 109.5 .
H4A C4 H4B 109.5 .
C1 C4 H4C 109.5 .
H4A C4 H4C 109.5 .
H4B C4 H4C 109.5 .
Si1 C5 H5A 109.5 .
Si1 C5 H5B 109.5 .
H5A C5 H5B 109.5 .
Si1 C5 H5C 109.5 .
H5A C5 H5C 109.5 .
H5B C5 H5C 109.5 .
Si1 C6 H6A 109.5 .
Si1 C6 H6B 109.5 .
H6A C6 H6B 109.5 .
Si1 C6 H6C 109.5 .
H6A C6 H6C 109.5 .
H6B C6 H6C 109.5 .
N2 C7 C8 113.5(3) .
N2 C7 H7A 108.9 .
C8 C7 H7A 108.9 .
N2 C7 H7B 108.9 .
C8 C7 H7B 108.9 .
H7A C7 H7B 107.7 .
C7 C8 P1 108.5(3) .
C7 C8 H8A 110.0 .
P1 C8 H8A 110.0 .
C7 C8 H8B 110.0 .
P1 C8 H8B 110.0 .
H8A C8 H8B 108.4 .
C11 C9 C10 110.2(4) .
C11 C9 P1 110.1(3) .
C10 C9 P1 115.4(3) .
C11 C9 H9A 106.9 .
C10 C9 H9A 106.9 .
P1 C9 H9A 106.9 .
C9 C10 H10A 109.5 .
C9 C10 H10B 109.5 .
H10A C10 H10B 109.5 .
C9 C10 H10C 109.5 .
H10A C10 H10C 109.5 .
H10B C10 H10C 109.5 .
C9 C11 H11A 109.5 .
C9 C11 H11B 109.5 .
H11A C11 H11B 109.5 .
C9 C11 H11C 109.5 .
H11A C11 H11C 109.5 .
H11B C11 H11C 109.5 .
C14 C12 C13 111.4(4) .
C14 C12 P1 113.8(3) .
C13 C12 P1 107.6(3) .
C14 C12 H12A 107.9 .
C13 C12 H12A 107.9 .
P1 C12 H12A 107.9 .
C12 C13 H13A 109.5 .
C12 C13 H13B 109.5 .
H13A C13 H13B 109.5 .
C12 C13 H13C 109.5 .
H13A C13 H13C 109.5 .
H13B C13 H13C 109.5 .
C12 C14 H14A 109.5 .
C12 C14 H14B 109.5 .
H14A C14 H14B 109.5 .
C12 C14 H14C 109.5 .
H14A C14 H14C 109.5 .
H14B C14 H14C 109.5 .
N2 C15 C16 116.6(3) .
N2 C15 H15A 108.1 .
C16 C15 H15A 108.1 .
N2 C15 H15B 108.1 .
C16 C15 H15B 108.1 .
H15A C15 H15B 107.3 .
C15 C16 P2 111.1(3) .
C15 C16 H16A 109.4 .
P2 C16 H16A 109.4 .
C15 C16 H16B 109.4 .
P2 C16 H16B 109.4 .
H16A C16 H16B 108.0 .
C18 C17 C19 110.0(5) .
C18 C17 P2 118.4(4) .
C19 C17 P2 108.6(4) .
C18 C17 H17A 106.4 .
C19 C17 H17A 106.4 .
P2 C17 H17A 106.4 .
C17 C18 H18A 109.5 .
C17 C18 H18B 109.5 .
H18A C18 H18B 109.5 .
C17 C18 H18C 109.5 .
H18A C18 H18C 109.5 .
H18B C18 H18C 109.5 .
C17 C19 H19A 109.5 .
C17 C19 H19B 109.5 .
H19A C19 H19B 109.5 .
C17 C19 H19C 109.5 .
H19A C19 H19C 109.5 .
H19B C19 H19C 109.5 .
C21 C20 C22 111.5(4) .
C21 C20 P2 109.0(3) .
C22 C20 P2 110.6(3) .
C21 C20 H20A 108.6 .
C22 C20 H20A 108.6 .
P2 C20 H20A 108.6 .
C20 C21 H21A 109.5 .
C20 C21 H21B 109.5 .
H21A C21 H21B 109.5 .
C20 C21 H21C 109.5 .
H21A C21 H21C 109.5 .
H21B C21 H21C 109.5 .
C20 C22 H22A 109.5 .
C20 C22 H22B 109.5 .
H22A C22 H22B 109.5 .
C20 C22 H22C 109.5 .
H22A C22 H22C 109.5 .
H22B C22 H22C 109.5 .
Si2 C23 Ti1 133.7(2) .
Si2 C23 H23A 103.8 .
Ti1 C23 H23A 103.8 .
Si2 C23 H23B 103.8 .
Ti1 C23 H23B 103.8 .
H23A C23 H23B 105.4 .
Si2 C24 H24A 109.5 .
Si2 C24 H24B 109.5 .
H24A C24 H24B 109.5 .
Si2 C24 H24C 109.5 .
H24A C24 H24C 109.5 .
H24B C24 H24C 109.5 .
Si2 C25 H25A 109.5 .
Si2 C25 H25B 109.5 .
H25A C25 H25B 109.5 .
Si2 C25 H25C 109.5 .
H25A C25 H25C 109.5 .
H25B C25 H25C 109.5 .
Si2 C26 H26A 109.5 .
Si2 C26 H26B 109.5 .
H26A C26 H26B 109.5 .
Si2 C26 H26C 109.5 .
H26A C26 H26C 109.5 .
H26B C26 H26C 109.5 .
N3 C27 C28 110.6(3) .
N3 C27 C29 108.3(4) .
C28 C27 C29 109.6(4) .
N3 C27 C30 112.2(4) .
C28 C27 C30 107.3(4) .
C29 C27 C30 108.8(4) .
C27 C28 H28A 109.5 .
C27 C28 H28B 109.5 .
H28A C28 H28B 109.5 .
C27 C28 H28C 109.5 .
H28A C28 H28C 109.5 .
H28B C28 H28C 109.5 .
C27 C29 H29A 109.5 .
C27 C29 H29B 109.5 .
H29A C29 H29B 109.5 .
C27 C29 H29C 109.5 .
H29A C29 H29C 109.5 .
H29B C29 H29C 109.5 .
C27 C30 H30A 109.5 .
C27 C30 H30B 109.5 .
H30A C30 H30B 109.5 .
C27 C30 H30C 109.5 .
H30A C30 H30C 109.5 .
H30B C30 H30C 109.5 .
Si3 C31 H31A 109.5 .
Si3 C31 H31B 109.5 .
H31A C31 H31B 109.5 .
Si3 C31 H31C 109.5 .
H31A C31 H31C 109.5 .
H31B C31 H31C 109.5 .
Si3 C32 H32A 109.5 .
Si3 C32 H32B 109.5 .
H32A C32 H32B 109.5 .
Si3 C32 H32C 109.5 .
H32A C32 H32C 109.5 .
H32B C32 H32C 109.5 .
N4 C33 C34 114.0(4) .
N4 C33 H33A 108.7 .
C34 C33 H33A 108.7 .
N4 C33 H33B 108.7 .
C34 C33 H33B 108.7 .
H33A C33 H33B 107.6 .
C33 C34 P3 108.3(3) .
C33 C34 H34A 110.0 .
P3 C34 H34A 110.0 .
C33 C34 H34B 110.0 .
P3 C34 H34B 110.0 .
H34A C34 H34B 108.4 .
C37 C35 C36 110.4(4) .
C37 C35 P3 116.0(3) .
C36 C35 P3 108.6(3) .
C37 C35 H35A 107.1 .
C36 C35 H35A 107.1 .
P3 C35 H35A 107.1 .
C35 C36 H36A 109.5 .
C35 C36 H36B 109.5 .
H36A C36 H36B 109.5 .
C35 C36 H36C 109.5 .
H36A C36 H36C 109.5 .
H36B C36 H36C 109.5 .
C35 C37 H37A 109.5 .
C35 C37 H37B 109.5 .
H37A C37 H37B 109.5 .
C35 C37 H37C 109.5 .
H37A C37 H37C 109.5 .
H37B C37 H37C 109.5 .
C39 C38 C40 109.9(4) .
C39 C38 P3 113.1(3) .
C40 C38 P3 109.6(3) .
C39 C38 H38A 108.0 .
C40 C38 H38A 108.0 .
P3 C38 H38A 108.0 .
C38 C39 H39A 109.5 .
C38 C39 H39B 109.5 .
H39A C39 H39B 109.5 .
C38 C39 H39C 109.5 .
H39A C39 H39C 109.5 .
H39B C39 H39C 109.5 .
C38 C40 H40A 109.5 .
C38 C40 H40B 109.5 .
H40A C40 H40B 109.5 .
C38 C40 H40C 109.5 .
H40A C40 H40C 109.5 .
H40B C40 H40C 109.5 .
N4 C41 C42 116.3(4) .
N4 C41 H41A 108.2 .
C42 C41 H41A 108.2 .
N4 C41 H41B 108.2 .
C42 C41 H41B 108.2 .
H41A C41 H41B 107.4 .
C41 C42 P4 114.6(3) .
C41 C42 H42A 108.6 .
P4 C42 H42A 108.6 .
C41 C42 H42B 108.6 .
P4 C42 H42B 108.6 .
H42A C42 H42B 107.6 .
C45 C43 C44 110.2(5) .
C45 C43 P4 111.1(5) .
C44 C43 P4 110.6(5) .
C45 C43 H43A 108.3 .
C44 C43 H43A 108.3 .
P4 C43 H43A 108.3 .
C43 C44 H44A 109.5 .
C43 C44 H44B 109.5 .
H44A C44 H44B 109.5 .
C43 C44 H44C 109.5 .
H44A C44 H44C 109.5 .
H44B C44 H44C 109.5 .
C43 C45 H45A 109.5 .
C43 C45 H45B 109.5 .
H45A C45 H45B 109.5 .
C43 C45 H45C 109.5 .
H45A C45 H45C 109.5 .
H45B C45 H45C 109.5 .
C47 C46 C48 110.5(7) .
C47 C46 P4 116.1(6) .
C48 C46 P4 109.0(5) .
C47 C46 H46A 106.9 .
C48 C46 H46A 106.9 .
P4 C46 H46A 106.9 .
C46 C47 H47A 109.5 .
C46 C47 H47B 109.5 .
H47A C47 H47B 109.5 .
C46 C47 H47C 109.5 .
H47A C47 H47C 109.5 .
H47B C47 H47C 109.5 .
C46 C48 H48A 109.5 .
C46 C48 H48B 109.5 .
H48A C48 H48B 109.5 .
C46 C48 H48C 109.5 .
H48A C48 H48C 109.5 .
H48B C48 H48C 109.5 .
Si4 C49 Ti2 135.1(2) .
Si4 C49 H49A 103.4 .
Ti2 C49 H49A 103.4 .
Si4 C49 H49B 103.4 .
Ti2 C49 H49B 103.4 .
H49A C49 H49B 105.2 .
Si4 C50 H50A 109.5 .
Si4 C50 H50B 109.5 .
H50A C50 H50B 109.5 .
Si4 C50 H50C 109.5 .
H50A C50 H50C 109.5 .
H50B C50 H50C 109.5 .
Si4 C51 H51A 109.5 .
Si4 C51 H51B 109.5 .
H51A C51 H51B 109.5 .
Si4 C51 H51C 109.5 .
H51A C51 H51C 109.5 .
H51B C51 H51C 109.5 .
Si4 C52 H52A 109.5 .
Si4 C52 H52B 109.5 .
H52A C52 H52B 109.5 .
Si4 C52 H52C 109.5 .
H52A C52 H52C 109.5 .
H52B C52 H52C 109.5 .
C55 C54 C53 109.5(17) .
C56 C55 C54 113(2) .
C55 C56 C57 102.1(19) .
C58 C59 C60 125.7(18) .
C60 C60 C59 107(2) 3_475

loop_
_geom_bond_atom_site_label_1
_geom_bond_atom_site_label_2
_geom_bond_distance
_geom_bond_site_symmetry_2
Ti1 N5 1.784(4) .
Ti1 N1 2.012(3) .
Ti1 C23 2.166(4) .
Ti1 N2 2.497(3) .
Ti1 P1 2.5876(14) .
Ti1 Si1 2.9261(15) .
Ti2 N6 1.782(3) .
Ti2 N3 2.017(3) .
Ti2 C49 2.160(4) .
Ti2 N4 2.522(3) .
Ti2 P3 2.6225(15) .
Ti2 Si3 2.9375(15) .
Si1 N1 1.700(3) .
Si1 N2 1.780(3) .
Si1 C6 1.866(5) .
Si1 C5 1.878(4) .
Si2 C23 1.841(4) .
Si2 C25 1.861(4) .
Si2 C26 1.875(5) .
Si2 C24 1.875(4) .
Si3 N3 1.694(3) .
Si3 N4 1.781(4) .
Si3 C31 1.862(5) .
Si3 C32 1.876(5) .
Si4 C49 1.847(4) .
Si4 C51 1.866(5) .
Si4 C52 1.872(5) .
Si4 C50 1.880(5) .
P1 C8 1.835(4) .
P1 C12 1.843(4) .
P1 C9 1.843(4) .
P2 C17 1.838(5) .
P2 C20 1.856(5) .
P2 C16 1.857(4) .
P3 C34 1.843(4) .
P3 C38 1.843(4) .
P3 C35 1.846(4) .
P4 C43 1.815(6) .
P4 C42 1.824(5) .
P4 C46 1.846(6) .
N1 C1 1.492(5) .
N2 C15 1.481(5) .
N2 C7 1.482(5) .
N3 C27 1.488(5) .
N4 C33 1.467(5) .
N4 C41 1.479(5) .
N5 N6 1.287(4) .
C1 C4 1.519(6) .
C1 C3 1.521(6) .
C1 C2 1.525(6) .
C2 H2A 0.9800 .
C2 H2B 0.9800 .
C2 H2C 0.9800 .
C3 H3A 0.9800 .
C3 H3B 0.9800 .
C3 H3C 0.9800 .
C4 H4A 0.9800 .
C4 H4B 0.9800 .
C4 H4C 0.9800 .
C5 H5A 0.9800 .
C5 H5B 0.9800 .
C5 H5C 0.9800 .
C6 H6A 0.9800 .
C6 H6B 0.9800 .
C6 H6C 0.9800 .
C7 C8 1.523(5) .
C7 H7A 0.9900 .
C7 H7B 0.9900 .
C8 H8A 0.9900 .
C8 H8B 0.9900 .
C9 C11 1.519(6) .
C9 C10 1.527(6) .
C9 H9A 1.0000 .
C10 H10A 0.9800 .
C10 H10B 0.9800 .
C10 H10C 0.9800 .
C11 H11A 0.9800 .
C11 H11B 0.9800 .
C11 H11C 0.9800 .
C12 C14 1.511(6) .
C12 C13 1.526(6) .
C12 H12A 1.0000 .
C13 H13A 0.9800 .
C13 H13B 0.9800 .
C13 H13C 0.9800 .
C14 H14A 0.9800 .
C14 H14B 0.9800 .
C14 H14C 0.9800 .
C15 C16 1.525(5) .
C15 H15A 0.9900 .
C15 H15B 0.9900 .
C16 H16A 0.9900 .
C16 H16B 0.9900 .
C17 C18 1.505(7) .
C17 C19 1.540(7) .
C17 H17A 1.0000 .
C18 H18A 0.9800 .
C18 H18B 0.9800 .
C18 H18C 0.9800 .
C19 H19A 0.9800 .
C19 H19B 0.9800 .
C19 H19C 0.9800 .
C20 C21 1.525(6) .
C20 C22 1.537(6) .
C20 H20A 1.0000 .
C21 H21A 0.9800 .
C21 H21B 0.9800 .
C21 H21C 0.9800 .
C22 H22A 0.9800 .
C22 H22B 0.9800 .
C22 H22C 0.9800 .
C23 H23A 0.9900 .
C23 H23B 0.9900 .
C24 H24A 0.9800 .
C24 H24B 0.9800 .
C24 H24C 0.9800 .
C25 H25A 0.9800 .
C25 H25B 0.9800 .
C25 H25C 0.9800 .
C26 H26A 0.9800 .
C26 H26B 0.9800 .
C26 H26C 0.9800 .
C27 C28 1.517(6) .
C27 C29 1.524(6) .
C27 C30 1.534(6) .
C28 H28A 0.9800 .
C28 H28B 0.9800 .
C28 H28C 0.9800 .
C29 H29A 0.9800 .
C29 H29B 0.9800 .
C29 H29C 0.9800 .
C30 H30A 0.9800 .
C30 H30B 0.9800 .
C30 H30C 0.9800 .
C31 H31A 0.9800 .
C31 H31B 0.9800 .
C31 H31C 0.9800 .
C32 H32A 0.9800 .
C32 H32B 0.9800 .
C32 H32C 0.9800 .
C33 C34 1.538(6) .
C33 H33A 0.9900 .
C33 H33B 0.9900 .
C34 H34A 0.9900 .
C34 H34B 0.9900 .
C35 C37 1.520(6) .
C35 C36 1.525(6) .
C35 H35A 1.0000 .
C36 H36A 0.9800 .
C36 H36B 0.9800 .
C36 H36C 0.9800 .
C37 H37A 0.9800 .
C37 H37B 0.9800 .
C37 H37C 0.9800 .
C38 C39 1.525(6) .
C38 C40 1.527(6) .
C38 H38A 1.0000 .
C39 H39A 0.9800 .
C39 H39B 0.9800 .
C39 H39C 0.9800 .
C40 H40A 0.9800 .
C40 H40B 0.9800 .
C40 H40C 0.9800 .
C41 C42 1.525(6) .
C41 H41A 0.9900 .
C41 H41B 0.9900 .
C42 H42A 0.9900 .
C42 H42B 0.9900 .
C43 C45 1.508(8) .
C43 C44 1.536(7) .
C43 H43A 1.0000 .
C44 H44A 0.9800 .
C44 H44B 0.9800 .
C44 H44C 0.9800 .
C45 H45A 0.9800 .
C45 H45B 0.9800 .
C45 H45C 0.9800 .
C46 C47 1.493(10) .
C46 C48 1.514(10) .
C46 H46A 1.0000 .
C47 H47A 0.9800 .
C47 H47B 0.9800 .
C47 H47C 0.9800 .
C48 H48A 0.9800 .
C48 H48B 0.9800 .
C48 H48C 0.9800 .
C49 H49A 0.9900 .
C49 H49B 0.9900 .
C50 H50A 0.9800 .
C50 H50B 0.9800 .
C50 H50C 0.9800 .
C51 H51A 0.9800 .
C51 H51B 0.9800 .
C51 H51C 0.9800 .
C52 H52A 0.9800 .
C52 H52B 0.9800 .
C52 H52C 0.9800 .
C53 C54 1.672(19) .
C54 C55 1.46(2) .
C55 C56 1.40(2) .
C56 C57 1.52(2) .
C58 C59 1.23(2) .
C59 C60 1.66(2) .
C60 C60 1.296(19) 3_475

loop_
_geom_torsion_atom_site_label_1
_geom_torsion_atom_site_label_2
_geom_torsion_atom_site_label_3
_geom_torsion_atom_site_label_4
_geom_torsion
_geom_torsion_site_symmetry_4
N5 Ti1 Si1 N1 -16.6(2) .
C23 Ti1 Si1 N1 119.1(2) .
N2 Ti1 Si1 N1 -160.9(2) .
P1 Ti1 Si1 N1 -127.23(17) .
N5 Ti1 Si1 N2 144.3(2) .
N1 Ti1 Si1 N2 160.9(2) .
C23 Ti1 Si1 N2 -80.07(17) .
P1 Ti1 Si1 N2 33.63(13) .
N5 Ti1 Si1 C6 -117.7(2) .
N1 Ti1 Si1 C6 -101.1(2) .
C23 Ti1 Si1 C6 17.9(2) .
N2 Ti1 Si1 C6 98.0(2) .
P1 Ti1 Si1 C6 131.63(17) .
N5 Ti1 Si1 C5 61.7(3) .
N1 Ti1 Si1 C5 78.3(3) .
C23 Ti1 Si1 C5 -162.7(3) .
N2 Ti1 Si1 C5 -82.6(3) .
P1 Ti1 Si1 C5 -49.0(2) .
N6 Ti2 Si3 N3 -18.8(2) .
C49 Ti2 Si3 N3 118.9(2) .
N4 Ti2 Si3 N3 -159.4(2) .
P3 Ti2 Si3 N3 -131.23(18) .
N6 Ti2 Si3 N4 140.6(2) .
N3 Ti2 Si3 N4 159.4(2) .
C49 Ti2 Si3 N4 -81.69(19) .
P3 Ti2 Si3 N4 28.14(14) .
N6 Ti2 Si3 C31 -121.1(2) .
N3 Ti2 Si3 C31 -102.3(3) .
C49 Ti2 Si3 C31 16.6(2) .
N4 Ti2 Si3 C31 98.3(2) .
P3 Ti2 Si3 C31 126.46(19) .
N6 Ti2 Si3 C32 58.3(3) .
N3 Ti2 Si3 C32 77.1(3) .
C49 Ti2 Si3 C32 -164.0(3) .
N4 Ti2 Si3 C32 -82.3(3) .
P3 Ti2 Si3 C32 -54.2(3) .
N5 Ti1 P1 C8 -160.04(17) .
N1 Ti1 P1 C8 -46.32(18) .
C23 Ti1 P1 C8 97.60(18) .
N2 Ti1 P1 C8 6.69(16) .
Si1 Ti1 P1 C8 -13.70(15) .
N5 Ti1 P1 C12 78.83(19) .
N1 Ti1 P1 C12 -167.5(2) .
C23 Ti1 P1 C12 -23.5(2) .
N2 Ti1 P1 C12 -114.45(18) .
Si1 Ti1 P1 C12 -134.83(17) .
N5 Ti1 P1 C9 -45.39(19) .
N1 Ti1 P1 C9 68.3(2) .
C23 Ti1 P1 C9 -147.7(2) .
N2 Ti1 P1 C9 121.34(18) .
Si1 Ti1 P1 C9 100.95(16) .
N6 Ti2 P3 C34 -149.78(18) .
N3 Ti2 P3 C34 -37.5(2) .
C49 Ti2 P3 C34 102.3(2) .
N4 Ti2 P3 C34 11.23(18) .
Si3 Ti2 P3 C34 -5.99(16) .
N6 Ti2 P3 C38 90.3(2) .
N3 Ti2 P3 C38 -157.4(2) .
C49 Ti2 P3 C38 -17.6(2) .
N4 Ti2 P3 C38 -108.69(19) .
Si3 Ti2 P3 C38 -125.91(17) .
N6 Ti2 P3 C35 -36.24(19) .
N3 Ti2 P3 C35 76.0(2) .
C49 Ti2 P3 C35 -144.1(2) .
N4 Ti2 P3 C35 124.77(19) .
Si3 Ti2 P3 C35 107.55(17) .
N2 Si1 N1 C1 164.4(3) .
C6 Si1 N1 C1 -79.3(4) .
C5 Si1 N1 C1 47.3(4) .
Ti1 Si1 N1 C1 -179.2(4) .
N2 Si1 N1 Ti1 -16.35(18) .
C6 Si1 N1 Ti1 99.9(2) .
C5 Si1 N1 Ti1 -133.5(2) .
N5 Ti1 N1 C1 -11.3(4) .
C23 Ti1 N1 C1 105.4(4) .
N2 Ti1 N1 C1 -168.7(4) .
P1 Ti1 N1 C1 -114.0(3) .
Si1 Ti1 N1 C1 179.1(5) .
N5 Ti1 N1 Si1 169.63(16) .
C23 Ti1 N1 Si1 -73.7(2) .
N2 Ti1 N1 Si1 12.16(14) .
P1 Ti1 N1 Si1 66.85(18) .
N1 Si1 N2 C15 129.4(3) .
C6 Si1 N2 C15 8.3(3) .
C5 Si1 N2 C15 -106.7(3) .
Ti1 Si1 N2 C15 116.6(3) .
N1 Si1 N2 C7 -94.3(3) .
C6 Si1 N2 C7 144.6(3) .
C5 Si1 N2 C7 29.7(3) .
Ti1 Si1 N2 C7 -107.1(3) .
N1 Si1 N2 Ti1 12.79(14) .
C6 Si1 N2 Ti1 -108.29(18) .
C5 Si1 N2 Ti1 136.78(17) .
N5 Ti1 N2 C15 132.6(4) .
N1 Ti1 N2 C15 -131.8(3) .
C23 Ti1 N2 C15 -13.9(3) .
P1 Ti1 N2 C15 93.1(3) .
Si1 Ti1 N2 C15 -120.5(3) .
N5 Ti1 N2 C7 5.2(5) .
N1 Ti1 N2 C7 100.9(2) .
C23 Ti1 N2 C7 -141.2(2) .
P1 Ti1 N2 C7 -34.2(2) .
Si1 Ti1 N2 C7 112.2(3) .
N5 Ti1 N2 Si1 -107.0(3) .
N1 Ti1 N2 Si1 -11.32(13) .
C23 Ti1 N2 Si1 106.58(15) .
P1 Ti1 N2 Si1 -146.39(12) .
N4 Si3 N3 C27 163.3(3) .
C31 Si3 N3 C27 -81.0(4) .
C32 Si3 N3 C27 46.3(4) .
Ti2 Si3 N3 C27 -179.0(4) .
N4 Si3 N3 Ti2 -17.70(19) .
C31 Si3 N3 Ti2 98.0(2) .
C32 Si3 N3 Ti2 -134.7(2) .
N6 Ti2 N3 C27 -13.6(4) .
C49 Ti2 N3 C27 106.4(4) .
N4 Ti2 N3 C27 -168.0(4) .
P3 Ti2 N3 C27 -117.7(3) .
Si3 Ti2 N3 C27 178.9(5) .
N6 Ti2 N3 Si3 167.56(16) .
C49 Ti2 N3 Si3 -72.4(2) .
N4 Ti2 N3 Si3 13.09(15) .
P3 Ti2 N3 Si3 63.45(19) .
N3 Si3 N4 C33 -90.3(3) .
C31 Si3 N4 C33 148.8(3) .
C32 Si3 N4 C33 33.8(3) .
Ti2 Si3 N4 C33 -104.0(3) .
N3 Si3 N4 C41 134.2(3) .
C31 Si3 N4 C41 13.3(4) .
C32 Si3 N4 C41 -101.6(3) .
Ti2 Si3 N4 C41 120.5(3) .
N3 Si3 N4 Ti2 13.71(15) .
C31 Si3 N4 Ti2 -107.19(19) .
C32 Si3 N4 Ti2 137.85(17) .
N6 Ti2 N4 C33 13.5(5) .
N3 Ti2 N4 C33 101.2(3) .
C49 Ti2 N4 C33 -142.6(3) .
P3 Ti2 N4 C33 -38.7(2) .
Si3 Ti2 N4 C33 113.3(3) .
N6 Ti2 N4 C41 140.1(4) .
N3 Ti2 N4 C41 -132.2(3) .
C49 Ti2 N4 C41 -15.9(3) .
P3 Ti2 N4 C41 87.9(3) .
Si3 Ti2 N4 C41 -120.1(4) .
N6 Ti2 N4 Si3 -99.8(3) .
N3 Ti2 N4 Si3 -12.12(13) .
C49 Ti2 N4 Si3 104.14(16) .
P3 Ti2 N4 Si3 -152.01(14) .
N1 Ti1 N5 N6 -134(2) .
C23 Ti1 N5 N6 100(2) .
N2 Ti1 N5 N6 -46(2) .
P1 Ti1 N5 N6 -8(2) .
Si1 Ti1 N5 N6 -124(2) .
Ti1 N5 N6 Ti2 -146.0(18) .
N3 Ti2 N6 N5 -105(2) .
C49 Ti2 N6 N5 129(2) .
N4 Ti2 N6 N5 -26(3) .
P3 Ti2 N6 N5 23(2) .
Si3 Ti2 N6 N5 -94(2) .
Si1 N1 C1 C4 150.3(3) .
Ti1 N1 C1 C4 -28.6(5) .
Si1 N1 C1 C3 -89.8(4) .
Ti1 N1 C1 C3 91.2(4) .
Si1 N1 C1 C2 30.8(5) .
Ti1 N1 C1 C2 -148.2(3) .
C15 N2 C7 C8 -66.6(4) .
Si1 N2 C7 C8 154.0(3) .
Ti1 N2 C7 C8 62.4(3) .
N2 C7 C8 P1 -55.2(4) .
C12 P1 C8 C7 148.3(3) .
C9 P1 C8 C7 -99.6(3) .
Ti1 P1 C8 C7 20.0(3) .
C8 P1 C9 C11 58.9(3) .
C12 P1 C9 C11 172.5(3) .
Ti1 P1 C9 C11 -56.1(3) .
C8 P1 C9 C10 -66.5(4) .
C12 P1 C9 C10 47.1(4) .
Ti1 P1 C9 C10 178.5(3) .
C8 P1 C12 C14 -49.3(4) .
C9 P1 C12 C14 -161.4(3) .
Ti1 P1 C12 C14 71.0(4) .
C8 P1 C12 C13 -173.3(3) .
C9 P1 C12 C13 74.7(3) .
Ti1 P1 C12 C13 -52.9(4) .
C7 N2 C15 C16 -57.4(5) .
Si1 N2 C15 C16 78.9(4) .
Ti1 N2 C15 C16 177.8(3) .
N2 C15 C16 P2 -174.6(3) .
C17 P2 C16 C15 142.4(3) .
C20 P2 C16 C15 -112.4(3) .
C20 P2 C17 C18 -52.2(5) .
C16 P2 C17 C18 51.6(5) .
C20 P2 C17 C19 -178.4(4) .
C16 P2 C17 C19 -74.7(4) .
C17 P2 C20 C21 179.2(3) .
C16 P2 C20 C21 74.2(3) .
C17 P2 C20 C22 -57.9(4) .
C16 P2 C20 C22 -162.9(3) .
C25 Si2 C23 Ti1 -20.3(4) .
C26 Si2 C23 Ti1 102.4(3) .
C24 Si2 C23 Ti1 -138.6(3) .
N5 Ti1 C23 Si2 102.1(3) .
N1 Ti1 C23 Si2 -18.8(4) .
N2 Ti1 C23 Si2 -89.7(3) .
P1 Ti1 C23 Si2 -165.0(3) .
Si1 Ti1 C23 Si2 -52.8(3) .
Si3 N3 C27 C28 152.8(3) .
Ti2 N3 C27 C28 -25.8(5) .
Si3 N3 C27 C29 -87.1(4) .
Ti2 N3 C27 C29 94.2(4) .
Si3 N3 C27 C30 33.0(5) .
Ti2 N3 C27 C30 -145.7(3) .
C41 N4 C33 C34 -64.3(5) .
Si3 N4 C33 C34 157.1(3) .
Ti2 N4 C33 C34 66.8(4) .
N4 C33 C34 P3 -55.7(4) .
C38 P3 C34 C33 145.1(3) .
C35 P3 C34 C33 -105.3(3) .
Ti2 P3 C34 C33 15.3(3) .
C34 P3 C35 C37 -64.6(4) .
C38 P3 C35 C37 46.3(4) .
Ti2 P3 C35 C37 -178.7(3) .
C34 P3 C35 C36 60.4(4) .
C38 P3 C35 C36 171.3(3) .
Ti2 P3 C35 C36 -53.7(3) .
C34 P3 C38 C39 -62.5(4) .
C35 P3 C38 C39 -172.1(3) .
Ti2 P3 C38 C39 56.9(4) .
C34 P3 C38 C40 174.5(3) .
C35 P3 C38 C40 64.9(4) .
Ti2 P3 C38 C40 -66.1(4) .
C33 N4 C41 C42 -62.1(5) .
Si3 N4 C41 C42 74.2(5) .
Ti2 N4 C41 C42 174.6(3) .
N4 C41 C42 P4 147.1(4) .
C43 P4 C42 C41 87.0(5) .
C46 P4 C42 C41 -167.8(4) .
C42 P4 C43 C45 -70.3(6) .
C46 P4 C43 C45 -175.1(6) .
C42 P4 C43 C44 167.0(5) .
C46 P4 C43 C44 62.2(6) .
C43 P4 C46 C47 56.4(6) .
C42 P4 C46 C47 -49.3(6) .
C43 P4 C46 C48 -178.1(6) .
C42 P4 C46 C48 76.2(7) .
C51 Si4 C49 Ti2 -7.2(4) .
C52 Si4 C49 Ti2 113.4(3) .
C50 Si4 C49 Ti2 -128.3(3) .
N6 Ti2 C49 Si4 89.5(3) .
N3 Ti2 C49 Si4 -30.7(4) .
N4 Ti2 C49 Si4 -100.6(3) .
P3 Ti2 C49 Si4 -175.3(3) .
Si3 Ti2 C49 Si4 -63.8(3) .
C53 C54 C55 C56 171.8(16) .
C54 C55 C56 C57 -168.6(16) .
C58 C59 C60 C60 63(3) 3_475
